data_7118938
loop_
_publ_author_name
'Bhattacharyya, Koyel X.'
'Dreyfuss, S\'ebastien'
'Saffon-Merceron, Nathalie'
'M\'ezailles, Nicolas'

_publ_section_title
;
 P4 functionalization by hydrides: direct synthesis of P-H bonds.
;
_journal_issue 29
_journal_name_full 'Chemical communications (Cambridge, England)'
_journal_page_first 5179
_journal_page_last 5182
_journal_paper_doi 10.1039/c6cc01683a
_journal_volume 52
_journal_year 2016
_chemical_formula_sum 'C18 H48 Li3 N6 P7'
_chemical_formula_weight 586.23
_space_group_crystal_system trigonal
_space_group_IT_number 147
_space_group_name_Hall '-P 3'
_space_group_name_H-M_alt 'P -3'
_symmetry_space_group_name_Hall '-P 3'
_symmetry_space_group_name_H-M 'P -3'
_atom_sites_solution_hydrogens geom
_audit_creation_method SHELXL-2014/7
_audit_update_record
;
2015-09-10 deposited with the CCDC.
2016-03-15 downloaded from the CCDC.
;
_cell_angle_alpha 90
_cell_angle_beta 90
_cell_angle_gamma 120
_cell_formula_units_Z 2
_cell_length_a 11.3403(3)
_cell_length_b 11.3403(3)
_cell_length_c 15.1182(5)
_cell_measurement_reflns_used 9783
_cell_measurement_temperature 173(2)
_cell_measurement_theta_max 29.00
_cell_measurement_theta_min 3.40
_cell_volume 1683.76(8)
_computing_cell_refinement 'Bruker SAINT'
_computing_data_collection 'Bruker APEX2'
_computing_data_reduction 'Bruker SAINT'
_computing_molecular_graphics 'Bruker SHELXTL'
_computing_publication_material 'Bruker SHELXTL'
_computing_structure_refinement 'SHELXL-2014/7 (Sheldrick, 2014)'
_computing_structure_solution 'SHELXS-97 (Sheldrick 2008)'
_diffrn_ambient_temperature 173(2)
_diffrn_measured_fraction_theta_full 0.995
_diffrn_measured_fraction_theta_max 0.997
_diffrn_measurement_device_type 'Bruker D8-Venture'
_diffrn_measurement_method 'phi and omega scans'
_diffrn_radiation_type MoK\a
_diffrn_radiation_wavelength 0.71073
_diffrn_reflns_av_R_equivalents 0.0533
_diffrn_reflns_av_unetI/netI 0.0356
_diffrn_reflns_Laue_measured_fraction_full 0.995
_diffrn_reflns_Laue_measured_fraction_max 0.997
_diffrn_reflns_limit_h_max 15
_diffrn_reflns_limit_h_min -16
_diffrn_reflns_limit_k_max 16
_diffrn_reflns_limit_k_min -16
_diffrn_reflns_limit_l_max 21
_diffrn_reflns_limit_l_min -21
_diffrn_reflns_number 27833
_diffrn_reflns_point_group_measured_fraction_full 0.995
_diffrn_reflns_point_group_measured_fraction_max 0.997
_diffrn_reflns_theta_full 25.242
_diffrn_reflns_theta_max 30.505
_diffrn_reflns_theta_min 3.401
_diffrn_source 'Incoatec microfocus sealed tube'
_exptl_absorpt_coefficient_mu 0.384
_exptl_absorpt_correction_T_max 0.7443
_exptl_absorpt_correction_T_min 0.6896
_exptl_absorpt_correction_type multi-scan
_exptl_absorpt_process_details 'SADABS (Bruker-AXS)'
_exptl_crystal_colour colourless
_exptl_crystal_density_diffrn 1.156
_exptl_crystal_description block
_exptl_crystal_F_000 624
_exptl_crystal_size_max 0.200
_exptl_crystal_size_mid 0.200
_exptl_crystal_size_min 0.150
_refine_diff_density_max 0.784
_refine_diff_density_min -0.267
_refine_diff_density_rms 0.070
_refine_ls_extinction_method none
_refine_ls_goodness_of_fit_ref 1.065
_refine_ls_hydrogen_treatment constr
_refine_ls_matrix_type full
_refine_ls_number_parameters 107
_refine_ls_number_reflns 3423
_refine_ls_number_restraints 0
_refine_ls_restrained_S_all 1.065
_refine_ls_R_factor_all 0.0634
_refine_ls_R_factor_gt 0.0445
_refine_ls_shift/su_max 0.000
_refine_ls_shift/su_mean 0.000
_refine_ls_structure_factor_coef Fsqd
_refine_ls_weighting_details 'w=1/[\s^2^(Fo^2^)+(0.0629P)^2^+0.4867P] where P=(Fo^2^+2Fc^2^)/3'
_refine_ls_weighting_scheme calc
_refine_ls_wR_factor_gt 0.1050
_refine_ls_wR_factor_ref 0.1151
_reflns_Friedel_coverage 0.000
_reflns_number_gt 2824
_reflns_number_total 3423
_reflns_threshold_expression 'I > 2\s(I)'
_cod_data_source_file c6cc01683a2.cif
_cod_data_source_block Li3P7
_cod_depositor_comments 'Adding full bibliography for 7118938.cif.'
_cod_original_cell_volume 1683.76(11)
_cod_database_code 7118938
_shelx_shelxl_version_number 2014/7
_shelx_space_group_comment
; 
The symmetry employed for this shelxl refinement is uniquely defined 
by the following loop, which should always be used as a source of 
symmetry information in preference to the above space-group names. 
They are only intended as comments. 
;
_shelx_estimated_absorpt_t_min 0.927
_shelx_estimated_absorpt_t_max 0.945

loop_
_space_group_symop_operation_xyz
'x, y, z'
'-y, x-y, z'
'-x+y, -x, z'
'-x, -y, -z'
'y, -x+y, -z'
'x-y, x, -z'

loop_
_atom_site_label
_atom_site_type_symbol
_atom_site_fract_x
_atom_site_fract_y
_atom_site_fract_z
_atom_site_U_iso_or_equiv
_atom_site_adp_type
_atom_site_occupancy
_atom_site_site_symmetry_order
_atom_site_calc_flag
_atom_site_refinement_flags_posn
_atom_site_refinement_flags_adp
_atom_site_refinement_flags_occupancy
C1 C 0.3774(4) 1.1799(3) 0.3032(2) 0.0527(8) Uani 1 1 d . . .
H1A H 0.4779 1.2322 0.2980 0.063 Uiso 1 1 calc R U .
H1B H 0.3488 1.2364 0.3367 0.063 Uiso 1 1 calc R U .
C2 C 0.3174(4) 1.1549(3) 0.2138(2) 0.0520(8) Uani 1 1 d . . .
H2A H 0.2181 1.1187 0.2191 0.062 Uiso 1 1 calc R U .
H2B H 0.3568 1.2425 0.1815 0.062 Uiso 1 1 calc R U .
C3 C 0.4279(5) 1.0802(5) 0.4265(3) 0.0797(14) Uani 1 1 d . . .
H3A H 0.5209 1.1155 0.4047 0.119 Uiso 1 1 calc R U .
H3B H 0.3990 0.9953 0.4590 0.119 Uiso 1 1 calc R U .
H3C H 0.4251 1.1473 0.4660 0.119 Uiso 1 1 calc R U .
C4 C 0.1953(4) 0.9959(4) 0.3845(2) 0.0598(9) Uani 1 1 d . . .
H4A H 0.1716 0.9168 0.4222 0.090 Uiso 1 1 calc R U .
H4B H 0.1338 0.9677 0.3335 0.090 Uiso 1 1 calc R U .
H4C H 0.1864 1.0647 0.4185 0.090 Uiso 1 1 calc R U .
C5 C 0.4776(4) 1.1308(4) 0.1228(3) 0.0651(10) Uani 1 1 d . . .
H5A H 0.4866 1.2057 0.0857 0.098 Uiso 1 1 calc R U .
H5B H 0.4908 1.0668 0.0865 0.098 Uiso 1 1 calc R U .
H5C H 0.5463 1.1672 0.1698 0.098 Uiso 1 1 calc R U .
C6 C 0.2417(5) 0.9966(4) 0.0911(3) 0.0807(14) Uani 1 1 d . . .
H6A H 0.1496 0.9484 0.1159 0.121 Uiso 1 1 calc R U .
H6B H 0.2598 0.9319 0.0594 0.121 Uiso 1 1 calc R U .
H6C H 0.2496 1.0671 0.0502 0.121 Uiso 1 1 calc R U .
Li1 Li 0.3373(4) 0.9209(4) 0.2577(3) 0.0298(8) Uani 1 1 d . . .
N1 N 0.3380(2) 1.0545(2) 0.35322(14) 0.0349(4) Uani 1 1 d . . .
N2 N 0.3405(3) 1.0597(2) 0.16265(15) 0.0368(5) Uani 1 1 d . . .
P1 P 0.16172(5) 0.66914(5) 0.27704(5) 0.02912(15) Uani 1 1 d . . .
P2 P 0.3333 0.6667 0.34183(7) 0.0247(2) Uani 1 3 d S T P
P3 P 0.21897(7) 0.66799(7) 0.14116(5) 0.03807(17) Uani 1 1 d . . .

loop_
_atom_site_aniso_label
_atom_site_aniso_U_11
_atom_site_aniso_U_22
_atom_site_aniso_U_33
_atom_site_aniso_U_23
_atom_site_aniso_U_13
_atom_site_aniso_U_12
C1 0.074(2) 0.0356(14) 0.0579(18) -0.0089(13) -0.0101(16) 0.0343(15)
C2 0.075(2) 0.0420(14) 0.0561(17) 0.0134(14) 0.0040(16) 0.0425(16)
C3 0.103(3) 0.112(4) 0.060(2) -0.027(2) -0.035(2) 0.082(3)
C4 0.057(2) 0.066(2) 0.059(2) 0.0015(17) 0.0159(16) 0.0328(18)
C5 0.075(3) 0.0475(18) 0.067(2) 0.0175(15) 0.0246(18) 0.0261(18)
C6 0.099(3) 0.057(2) 0.076(3) 0.003(2) -0.050(3) 0.031(2)
Li1 0.0335(19) 0.0205(16) 0.040(2) 0.0070(15) 0.0009(16) 0.0173(15)
N1 0.0435(12) 0.0345(10) 0.0351(10) 0.0005(9) 0.0030(10) 0.0258(9)
N2 0.0471(12) 0.0251(9) 0.0373(11) 0.0049(8) -0.0077(10) 0.0173(9)
P1 0.0163(2) 0.0189(2) 0.0530(4) 0.0002(3) 0.0008(2) 0.0095(2)
P2 0.0219(3) 0.0219(3) 0.0305(5) 0.000 0.000 0.01094(13)
P3 0.0370(3) 0.0373(3) 0.0397(3) 0.0008(3) -0.0112(3) 0.0184(3)

loop_
_atom_type_symbol
_atom_type_description
_atom_type_scat_dispersion_real
_atom_type_scat_dispersion_imag
_atom_type_scat_source
C C 0.0033 0.0016 'International Tables Vol C Tables 4.2.6.8 and 6.1.1.4'
H H 0.0000 0.0000 'International Tables Vol C Tables 4.2.6.8 and 6.1.1.4'
N N 0.0061 0.0033 'International Tables Vol C Tables 4.2.6.8 and 6.1.1.4'
P P 0.1023 0.0942 'International Tables Vol C Tables 4.2.6.8 and 6.1.1.4'
Li Li -0.0003 0.0001 'International Tables Vol C Tables 4.2.6.8 and 6.1.1.4'

loop_
_geom_angle_atom_site_label_1
_geom_angle_atom_site_label_2
_geom_angle_atom_site_label_3
_geom_angle
_geom_angle_site_symmetry_1
_geom_angle_site_symmetry_3
N1 C1 C2 113.4(3) . .
N1 C1 H1A 108.9 . .
C2 C1 H1A 108.9 . .
N1 C1 H1B 108.9 . .
C2 C1 H1B 108.9 . .
H1A C1 H1B 107.7 . .
N2 C2 C1 113.1(2) . .
N2 C2 H2A 109.0 . .
C1 C2 H2A 109.0 . .
N2 C2 H2B 109.0 . .
C1 C2 H2B 109.0 . .
H2A C2 H2B 107.8 . .
N1 C3 H3A 109.5 . .
N1 C3 H3B 109.5 . .
H3A C3 H3B 109.5 . .
N1 C3 H3C 109.5 . .
H3A C3 H3C 109.5 . .
H3B C3 H3C 109.5 . .
N1 C4 H4A 109.5 . .
N1 C4 H4B 109.5 . .
H4A C4 H4B 109.5 . .
N1 C4 H4C 109.5 . .
H4A C4 H4C 109.5 . .
H4B C4 H4C 109.5 . .
N2 C5 H5A 109.5 . .
N2 C5 H5B 109.5 . .
H5A C5 H5B 109.5 . .
N2 C5 H5C 109.5 . .
H5A C5 H5C 109.5 . .
H5B C5 H5C 109.5 . .
N2 C6 H6A 109.5 . .
N2 C6 H6B 109.5 . .
H6A C6 H6B 109.5 . .
N2 C6 H6C 109.5 . .
H6A C6 H6C 109.5 . .
H6B C6 H6C 109.5 . .
N1 Li1 N2 86.43(16) . .
N1 Li1 P1 117.27(19) . 3_565
N2 Li1 P1 128.0(2) . 3_565
N1 Li1 P1 116.73(18) . .
N2 Li1 P1 128.5(2) . .
P1 Li1 P1 83.45(11) 3_565 .
N1 Li1 P3 158.0(2) . 3_565
N2 Li1 P3 97.91(16) . 3_565
P1 Li1 P3 44.33(6) 3_565 3_565
P1 Li1 P3 77.18(10) . 3_565
N1 Li1 P3 157.25(19) . .
N2 Li1 P3 98.23(16) . .
P1 Li1 P3 77.18(10) 3_565 .
P1 Li1 P3 44.21(7) . .
P3 Li1 P3 43.58(6) 3_565 .
C3 N1 C1 111.1(3) . .
C3 N1 C4 110.4(3) . .
C1 N1 C4 109.5(3) . .
C3 N1 Li1 115.2(2) . .
C1 N1 Li1 103.60(19) . .
C4 N1 Li1 106.7(2) . .
C2 N2 C6 112.2(3) . .
C2 N2 C5 110.0(3) . .
C6 N2 C5 107.8(3) . .
C2 N2 Li1 104.4(2) . .
C6 N2 Li1 114.5(2) . .
C5 N2 Li1 107.8(2) . .
P3 P1 P2 98.84(4) . .
P3 P1 Li1 80.00(10) . 2_665
P2 P1 Li1 82.32(9) . 2_665
P3 P1 Li1 80.15(10) . .
P2 P1 Li1 82.22(9) . .
Li1 P1 Li1 152.56(14) 2_665 .
P1 P2 P1 101.56(4) . 3_565
P1 P2 P1 101.56(4) . 2_665
P1 P2 P1 101.56(4) 3_565 2_665
P1 P3 P3 105.21(2) . 3_565
P1 P3 P3 105.34(2) . 2_665
P3 P3 P3 60.000(1) 3_565 2_665
P1 P3 Li1 55.67(8) . 2_665
P3 P3 Li1 116.44(8) 3_565 2_665
P3 P3 Li1 68.39(8) 2_665 2_665
P1 P3 Li1 55.64(8) . .
P3 P3 Li1 68.03(8) 3_565 .
P3 P3 Li1 116.16(8) 2_665 .
Li1 P3 Li1 109.04(14) 2_665 .

loop_
_geom_bond_atom_site_label_1
_geom_bond_atom_site_label_2
_geom_bond_distance
_geom_bond_site_symmetry_2
C1 N1 1.468(4) .
C1 C2 1.477(5) .
C1 H1A 0.9900 .
C1 H1B 0.9900 .
C2 N2 1.455(4) .
C2 H2A 0.9900 .
C2 H2B 0.9900 .
C3 N1 1.434(4) .
C3 H3A 0.9800 .
C3 H3B 0.9800 .
C3 H3C 0.9800 .
C4 N1 1.486(4) .
C4 H4A 0.9800 .
C4 H4B 0.9800 .
C4 H4C 0.9800 .
C5 N2 1.475(5) .
C5 H5A 0.9800 .
C5 H5B 0.9800 .
C5 H5C 0.9800 .
C6 N2 1.461(4) .
C6 H6A 0.9800 .
C6 H6B 0.9800 .
C6 H6C 0.9800 .
Li1 N1 2.090(4) .
Li1 N2 2.118(4) .
Li1 P1 2.549(4) 3_565
Li1 P1 2.553(4) .
Li1 P3 3.039(4) 3_565
Li1 P3 3.047(4) .
P1 P3 2.1565(10) .
P1 P2 2.1914(7) .
P1 Li1 2.549(4) 2_665
P2 P1 2.1914(7) 3_565
P2 P1 2.1914(7) 2_665
P3 P3 2.2593(12) 3_565
P3 P3 2.2593(12) 2_665
P3 Li1 3.039(4) 2_665
